data_4089718
loop_
_publ_author_name
'Asadi, Ashrafolmolouk'
'Eaborn, Colin'
'Hill, Michael S.'
'Hitchcock, Peter B.'
'Meehan, Margaret M.'
'Smith, J. David'

_publ_section_title
;
 Reactions of a Highly Crowded Cyclic Stannylene with Iodoalkanes, Enones,
 and Dienes. Inhibition of Nucleophilic Substitution at Tin(IV) Centers
;
_journal_issue 12
_journal_name_full Organometallics
_journal_page_first 2430
_journal_paper_doi 10.1021/om020106y
_journal_volume 21
_journal_year 2002
_chemical_compound_source 'synthesis as described'
_chemical_formula_moiety 'C34 H72 O2 Si6 Sn1'
_chemical_formula_structural 'C34 H72 O2 SI6 SN'
_chemical_formula_sum 'C34 H72 O2 Si6 Sn'
_chemical_formula_weight 800.15
_chemical_name_common '[Sn{(C(SiMe3)2SiMe2CH2)2}{O2C6H3(tBu)2}]'
_space_group_IT_number 19
_space_group_name_Hall 'P 2ac 2ab'
_space_group_name_H-M_alt 'P 21 21 21'
_symmetry_cell_setting orthorhombic
_symmetry_Int_Tables_number 19
_symmetry_space_group_name_H-M 'P 21 21 21'
_atom_sites_solution_hydrogens geom
_atom_sites_solution_primary direct
_atom_sites_solution_secondary difmap
_audit_conform_dict_location ftp://ftp.iucr.org/cifdics/cif_core.dic
_audit_conform_dict_name cif_core.dic
_audit_conform_dict_version 2.1
_audit_creation_date 2000-08-16T08:48:29-00:00
_audit_creation_method 'WinGX routine CIF_UPDATE'
_cell_angle_alpha 90
_cell_angle_beta 90
_cell_angle_gamma 90
_cell_formula_units_Z 4
_cell_length_a 11.2943(2)
_cell_length_b 16.6702(3)
_cell_length_c 23.2637(4)
_cell_measurement_reflns_used 22166
_cell_measurement_temperature 173(2)
_cell_measurement_theta_max 27.878
_cell_measurement_theta_min 3.705
_cell_measurement_wavelength 0.71073
_cell_volume 4380.05(13)
_computing_cell_refinement 'HKL Scalepack (Otwinowski & Minor 1997)'
_computing_data_reduction 'HKL Denzo and Scalepack (Otwinowski & Minor 1997)'
_computing_molecular_graphics 'Ortep-3 for Windows (Farrugia, 1997)'
_computing_publication_material 'WinGX publication routines (Farrugia, 1999)'
_computing_structure_refinement 'SHELXL-97 (Sheldrick, 1997)'
_computing_structure_solution 'SHELXS-97 (Sheldrick, 1997)'
_diffrn_ambient_temperature 173(2)
_diffrn_measured_fraction_theta_full 0.995
_diffrn_measured_fraction_theta_max 0.995
_diffrn_measurement_device KappaCCD
_diffrn_measurement_method CCD
_diffrn_radiation_monochromator graphite
_diffrn_radiation_probe x-ray
_diffrn_radiation_type MoK\a
_diffrn_radiation_wavelength 0.7107
_diffrn_reflns_av_R_equivalents 0.043
_diffrn_reflns_av_unetI/netI 0.0498
_diffrn_reflns_limit_h_max 12
_diffrn_reflns_limit_h_min -14
_diffrn_reflns_limit_k_max 17
_diffrn_reflns_limit_k_min -21
_diffrn_reflns_limit_l_max 26
_diffrn_reflns_limit_l_min -30
_diffrn_reflns_number 23404
_diffrn_reflns_theta_full 27.88
_diffrn_reflns_theta_max 27.88
_diffrn_reflns_theta_min 3.71
_exptl_absorpt_coefficient_mu 0.774
_exptl_absorpt_correction_T_max 0.818
_exptl_absorpt_correction_T_min 0.787
_exptl_absorpt_correction_type multi-scan
_exptl_absorpt_process_details '[c.f. r.h. blessing, acta cryst. (1995), a51, 33-38]'
_exptl_crystal_colour yellow
_exptl_crystal_density_diffrn 1.213
_exptl_crystal_density_method 'not measured'
_exptl_crystal_description prism
_exptl_crystal_F_000 1704
_exptl_crystal_size_max 0.4
_exptl_crystal_size_mid 0.3
_exptl_crystal_size_min 0.15
_refine_diff_density_max 0.307
_refine_diff_density_min -0.364
_refine_diff_density_rms 0.06
_refine_ls_abs_structure_details 'Flack H D (1983), Acta Cryst. A39, 876-881'
_refine_ls_abs_structure_Flack -0.032(13)
_refine_ls_extinction_method none
_refine_ls_goodness_of_fit_ref 1.029
_refine_ls_hydrogen_treatment riding
_refine_ls_matrix_type full
_refine_ls_number_parameters 401
_refine_ls_number_reflns 10357
_refine_ls_number_restraints 0
_refine_ls_restrained_S_all 1.029
_refine_ls_R_factor_all 0.0394
_refine_ls_R_factor_gt 0.0331
_refine_ls_shift/su_max 0.002
_refine_ls_shift/su_mean 0
_refine_ls_structure_factor_coef Fsqd
_refine_ls_weighting_details 'calc w=1/[\s^2^(Fo^2^)+(0.0185P)^2^+2.6882P] where P=(Fo^2^+2Fc^2^)/3'
_refine_ls_weighting_scheme calc
_refine_ls_wR_factor_gt 0.069
_refine_ls_wR_factor_ref 0.0721
_reflns_number_gt 9479
_reflns_number_total 10357
_reflns_threshold_expression >2sigma(I)
_cod_data_source_file om020106y.cif
_cod_data_source_block aug500
_cod_original_sg_symbol_H-M P2(1)2(1)2(1)
_cod_database_code 4089718

loop_
_symmetry_equiv_pos_as_xyz
'x, y, z'
'-x+1/2, -y, z+1/2'
'x+1/2, -y+1/2, -z'
'-x, y+1/2, -z+1/2'

loop_
_atom_site_label
_atom_site_type_symbol
_atom_site_fract_x
_atom_site_fract_y
_atom_site_fract_z
_atom_site_U_iso_or_equiv
_atom_site_adp_type
_atom_site_occupancy
_atom_site_symmetry_multiplicity
_atom_site_calc_flag
_atom_site_refinement_flags
_atom_site_disorder_assembly
_atom_site_disorder_group
Sn Sn 0.697840(15) 0.510574(10) -0.124448(8) 0.02274(5) Uani 1 1 d . J .
Si1 Si 0.44612(8) 0.46535(7) -0.19071(4) 0.0446(3) Uani 1 1 d . . .
Si2 Si 0.66516(11) 0.35442(6) -0.21624(5) 0.0542(3) Uani 1 1 d . . .
Si3 Si 0.65310(8) 0.53300(6) -0.26513(4) 0.0397(2) Uani 1 1 d . . .
O1 O 0.71346(17) 0.42008(11) -0.06679(8) 0.0260(4) Uani 1 1 d . . .
O2 O 0.55942(16) 0.54345(11) -0.07598(8) 0.0262(4) Uani 1 1 d . . .
C1 C 0.6158(3) 0.4624(2) -0.20287(13) 0.0339(7) Uani 1 1 d . . .
C2 C 0.8356(2) 0.60009(16) -0.10422(12) 0.0259(6) Uani 1 1 d . . .
C3 C 0.3884(3) 0.5702(3) -0.18878(19) 0.0611(12) Uani 1 1 d . . .
H3C H 0.3017 0.5692 -0.1888 0.092 Uiso 1 1 calc R . .
H3B H 0.4166 0.5994 -0.2227 0.092 Uiso 1 1 calc R . .
H3A H 0.4167 0.597 -0.1539 0.092 Uiso 1 1 calc R . .
C4 C 0.3680(4) 0.4092(3) -0.25027(17) 0.0652(13) Uani 1 1 d . . .
H4C H 0.2826 0.4091 -0.243 0.098 Uiso 1 1 calc R . .
H4B H 0.3971 0.3538 -0.2516 0.098 Uiso 1 1 calc R . .
H4A H 0.384 0.4355 -0.2871 0.098 Uiso 1 1 calc R . .
C5 C 0.3882(4) 0.4154(3) -0.12439(19) 0.0777(15) Uani 1 1 d . . .
H5C H 0.4173 0.4439 -0.0904 0.116 Uiso 1 1 calc R . .
H5B H 0.4155 0.3596 -0.1233 0.116 Uiso 1 1 calc R . .
H5A H 0.3014 0.4165 -0.1248 0.116 Uiso 1 1 calc R . .
C6 C 0.8254(4) 0.3400(3) -0.1986(2) 0.0707(14) Uani 1 1 d . . .
H6C H 0.8377 0.3484 -0.1574 0.106 Uiso 1 1 calc R . .
H6B H 0.873 0.3787 -0.2204 0.106 Uiso 1 1 calc R . .
H6A H 0.8494 0.2853 -0.209 0.106 Uiso 1 1 calc R . .
C7 C 0.6419(5) 0.3231(3) -0.2934(2) 0.0875(17) Uani 1 1 d . . .
H7C H 0.6741 0.2691 -0.2992 0.131 Uiso 1 1 calc R . .
H7B H 0.6825 0.3608 -0.3189 0.131 Uiso 1 1 calc R . .
H7A H 0.557 0.323 -0.3021 0.131 Uiso 1 1 calc R . .
C8 C 0.5843(5) 0.2788(3) -0.1717(2) 0.0837(17) Uani 1 1 d . . .
H8C H 0.6111 0.2248 -0.182 0.126 Uiso 1 1 calc R . .
H8B H 0.4991 0.2834 -0.1789 0.126 Uiso 1 1 calc R . .
H8A H 0.6003 0.2887 -0.1309 0.126 Uiso 1 1 calc R . .
C9 C 0.5379(3) 0.5370(3) -0.32270(16) 0.0608(12) Uani 1 1 d . . .
H9C H 0.4626 0.555 -0.3062 0.091 Uiso 1 1 calc R . .
H9B H 0.5277 0.4834 -0.3394 0.091 Uiso 1 1 calc R . .
H9A H 0.5628 0.5746 -0.3527 0.091 Uiso 1 1 calc R . .
C10 C 0.7911(3) 0.5066(3) -0.30602(15) 0.0630(11) Uani 1 1 d . . .
H10C H 0.7802 0.4548 -0.3252 0.095 Uiso 1 1 calc R . .
H10B H 0.8581 0.5031 -0.2793 0.095 Uiso 1 1 calc R . .
H10A H 0.807 0.5481 -0.3349 0.095 Uiso 1 1 calc R . .
C11 C 0.6658(3) 0.6386(2) -0.23620(18) 0.0491(10) Uani 1 1 d . J .
H11B H 0.6199 0.6742 -0.2619 0.059 Uiso 1 1 calc R . .
H11A H 0.6266 0.6398 -0.1981 0.059 Uiso 1 1 calc R . .
C12 C 0.7915(3) 0.6755(2) -0.22911(16) 0.0486(9) Uani 1 1 d . . .
H12B H 0.7799 0.7336 -0.2226 0.058 Uiso 1 1 calc R A 1
H12A H 0.831 0.6702 -0.2669 0.058 Uiso 1 1 calc R A 1
C13 C 1.0033(3) 0.5633(3) -0.20583(17) 0.0601(12) Uani 1 1 d . . .
H13C H 1.0322 0.582 -0.2432 0.09 Uiso 1 1 calc R B 1
H13B H 0.9598 0.5129 -0.2109 0.09 Uiso 1 1 calc R B 1
H13A H 1.0707 0.5544 -0.18 0.09 Uiso 1 1 calc R B 1
C14 C 0.9938(4) 0.7349(3) -0.16589(18) 0.0599(12) Uani 1 1 d . . .
H14C H 1.0293 0.7487 -0.203 0.09 Uiso 1 1 calc R C 1
H14B H 1.0566 0.7257 -0.1376 0.09 Uiso 1 1 calc R C 1
H14A H 0.9432 0.7791 -0.153 0.09 Uiso 1 1 calc R C 1
C15 C 0.6575(4) 0.7474(2) -0.10238(19) 0.0630(12) Uani 1 1 d . . .
H15C H 0.588 0.7153 -0.1126 0.095 Uiso 1 1 calc R D 1
H15B H 0.6972 0.7655 -0.1375 0.095 Uiso 1 1 calc R D 1
H15A H 0.6326 0.7941 -0.0799 0.095 Uiso 1 1 calc R D 1
C16 C 0.8793(4) 0.7541(2) -0.03002(18) 0.0525(10) Uani 1 1 d . . .
H16C H 0.8416 0.7996 -0.0106 0.079 Uiso 1 1 calc R E 1
H16B H 0.928 0.7739 -0.0619 0.079 Uiso 1 1 calc R E 1
H16A H 0.9295 0.7251 -0.0027 0.079 Uiso 1 1 calc R E 1
C17 C 0.6799(3) 0.6546(2) 0.00716(15) 0.0438(8) Uani 1 1 d . . .
H17C H 0.6549 0.7026 0.0282 0.066 Uiso 1 1 calc R F 1
H17B H 0.7314 0.622 0.0317 0.066 Uiso 1 1 calc R F 1
H17A H 0.6101 0.6232 -0.0038 0.066 Uiso 1 1 calc R F 1
C18 C 0.9986(3) 0.4462(2) -0.08391(17) 0.0438(8) Uani 1 1 d . . .
H18C H 1.065 0.4263 -0.0608 0.066 Uiso 1 1 calc R G 1
H18B H 1.0218 0.448 -0.1245 0.066 Uiso 1 1 calc R G 1
H18A H 0.9306 0.4103 -0.0793 0.066 Uiso 1 1 calc R G 1
C19 C 1.1006(3) 0.6077(2) -0.06043(18) 0.0501(9) Uani 1 1 d . . .
H19C H 1.0884 0.6604 -0.0428 0.075 Uiso 1 1 calc R H 1
H19B H 1.1268 0.6146 -0.1003 0.075 Uiso 1 1 calc R H 1
H19A H 1.1612 0.5782 -0.0389 0.075 Uiso 1 1 calc R H 1
C20 C 0.9158(3) 0.5390(2) 0.01827(14) 0.0445(8) Uani 1 1 d . . .
H20C H 0.9788 0.5106 0.0388 0.067 Uiso 1 1 calc R I 1
H20B H 0.8418 0.5085 0.0213 0.067 Uiso 1 1 calc R I 1
H20A H 0.9048 0.5923 0.0352 0.067 Uiso 1 1 calc R I 1
C21 C 0.6277(2) 0.42749(16) -0.02479(12) 0.0228(6) Uani 1 1 d . . .
C22 C 0.5486(2) 0.49225(17) -0.02969(11) 0.0240(5) Uani 1 1 d . . .
C23 C 0.4601(2) 0.50532(18) 0.01021(12) 0.0275(6) Uani 1 1 d . . .
H23 H 0.4083 0.5499 0.0062 0.033 Uiso 1 1 calc R . .
C24 C 0.4469(2) 0.45264(17) 0.05669(12) 0.0267(6) Uani 1 1 d . . .
C25 C 0.5250(3) 0.38887(17) 0.06054(13) 0.0288(6) Uani 1 1 d . . .
H25 H 0.5157 0.3528 0.0918 0.035 Uiso 1 1 calc R . .
C26 C 0.6170(3) 0.37369(17) 0.02147(12) 0.0252(6) Uani 1 1 d . . .
C27 C 0.3519(3) 0.46967(19) 0.10208(13) 0.0337(7) Uani 1 1 d . . .
C28 C 0.3348(3) 0.3996(2) 0.14349(15) 0.0461(9) Uani 1 1 d . . .
H28C H 0.3099 0.352 0.122 0.069 Uiso 1 1 calc R . .
H28B H 0.274 0.4135 0.1718 0.069 Uiso 1 1 calc R . .
H28A H 0.4096 0.3884 0.1633 0.069 Uiso 1 1 calc R . .
C29 C 0.3907(3) 0.5439(2) 0.13620(16) 0.0494(9) Uani 1 1 d . . .
H29C H 0.4674 0.5334 0.1544 0.074 Uiso 1 1 calc R . .
H29B H 0.3316 0.5558 0.1658 0.074 Uiso 1 1 calc R . .
H29A H 0.3979 0.5898 0.1101 0.074 Uiso 1 1 calc R . .
C30 C 0.2326(3) 0.4866(3) 0.07366(15) 0.0521(10) Uani 1 1 d . . .
H30C H 0.2397 0.5336 0.0486 0.078 Uiso 1 1 calc R . .
H30B H 0.173 0.4971 0.1034 0.078 Uiso 1 1 calc R . .
H30A H 0.2085 0.44 0.0508 0.078 Uiso 1 1 calc R . .
C31 C 0.6998(3) 0.30133(16) 0.02989(13) 0.0322(6) Uani 1 1 d . . .
C32 C 0.8251(3) 0.3299(2) 0.03989(19) 0.0562(11) Uani 1 1 d . . .
H32C H 0.8281 0.362 0.0751 0.084 Uiso 1 1 calc R . .
H32B H 0.8507 0.3628 0.0072 0.084 Uiso 1 1 calc R . .
H32A H 0.8777 0.2835 0.0438 0.084 Uiso 1 1 calc R . .
C33 C 0.6976(4) 0.2467(2) -0.02248(17) 0.0575(10) Uani 1 1 d . . .
H33C H 0.7521 0.2017 -0.0164 0.086 Uiso 1 1 calc R . .
H33B H 0.7222 0.2771 -0.0565 0.086 Uiso 1 1 calc R . .
H33A H 0.6172 0.2261 -0.0282 0.086 Uiso 1 1 calc R . .
C34 C 0.6619(4) 0.2505(2) 0.0814(2) 0.0679(13) Uani 1 1 d . . .
H34C H 0.7153 0.2045 0.0852 0.102 Uiso 1 1 calc R . .
H34B H 0.5808 0.2313 0.0755 0.102 Uiso 1 1 calc R . .
H34A H 0.6653 0.283 0.1164 0.102 Uiso 1 1 calc R . .
Si4 Si 0.90200(9) 0.64118(6) -0.17376(4) 0.0362(3) Uani 0.9226(17) 1 d P J 1
Si5 Si 0.76247(8) 0.68488(5) -0.05867(5) 0.0316(2) Uani 0.9226(17) 1 d P J 1
Si6 Si 0.95742(8) 0.54958(6) -0.05922(4) 0.0305(2) Uani 0.9226(17) 1 d P J 1
Si6A Si 0.9927(9) 0.5435(6) -0.1130(5) 0.028(3) Uiso 0.0774(17) 1 d P J 2
Si5A Si 0.8256(10) 0.6332(7) -0.0265(5) 0.033(3) Uiso 0.0774(17) 1 d P J 2
Si4A Si 0.8265(10) 0.6872(7) -0.1564(5) 0.032(3) Uiso 0.0774(17) 1 d P J 2

loop_
_atom_site_aniso_label
_atom_site_aniso_U_11
_atom_site_aniso_U_22
_atom_site_aniso_U_33
_atom_site_aniso_U_23
_atom_site_aniso_U_13
_atom_site_aniso_U_12
Sn 0.02029(8) 0.02750(8) 0.02044(8) 0.00168(7) -0.00025(7) -0.00090(7)
Si1 0.0321(5) 0.0683(7) 0.0335(5) 0.0108(5) -0.0091(4) -0.0195(5)
Si2 0.0720(8) 0.0430(6) 0.0475(6) -0.0146(5) -0.0255(6) 0.0029(5)
Si3 0.0339(4) 0.0623(6) 0.0229(4) 0.0076(4) -0.0035(3) -0.0068(4)
O1 0.0263(10) 0.0259(9) 0.0259(10) 0.0021(8) 0.0025(8) 0.0062(9)
O2 0.0233(9) 0.0274(10) 0.0277(10) 0.0084(8) 0.0049(8) 0.0038(8)
C1 0.0347(16) 0.0431(18) 0.0240(15) -0.0002(13) -0.0081(12) -0.0074(14)
C2 0.0218(13) 0.0279(14) 0.0279(14) 0.0010(11) -0.0015(10) -0.0044(11)
C3 0.0257(17) 0.099(3) 0.059(3) 0.008(2) -0.0029(17) 0.009(2)
C4 0.056(2) 0.091(3) 0.049(2) 0.012(2) -0.0239(19) -0.031(2)
C5 0.066(3) 0.120(4) 0.047(2) 0.018(3) -0.012(2) -0.064(3)
C6 0.081(3) 0.061(3) 0.070(3) -0.027(2) -0.018(3) 0.029(2)
C7 0.119(4) 0.077(3) 0.066(3) -0.036(3) -0.032(3) 0.012(3)
C8 0.118(4) 0.045(2) 0.088(4) 0.014(2) -0.050(3) -0.021(3)
C9 0.053(2) 0.098(3) 0.0317(19) 0.020(2) -0.0095(16) -0.014(2)
C10 0.050(2) 0.105(3) 0.0347(17) -0.008(2) 0.0083(16) -0.006(3)
C11 0.039(2) 0.056(2) 0.053(2) 0.0229(18) -0.0083(16) -0.0076(17)
C12 0.0440(19) 0.059(2) 0.043(2) 0.0222(17) -0.0043(17) -0.016(2)
C13 0.041(2) 0.102(4) 0.037(2) -0.009(2) 0.0136(17) -0.004(2)
C14 0.061(3) 0.063(3) 0.056(3) 0.021(2) -0.005(2) -0.033(2)
C15 0.067(3) 0.047(2) 0.075(3) -0.004(2) -0.020(2) 0.021(2)
C16 0.055(2) 0.044(2) 0.058(3) -0.0126(18) 0.0045(19) -0.0165(18)
C17 0.0387(19) 0.0421(18) 0.051(2) -0.0144(15) 0.0098(16) -0.0017(16)
C18 0.0339(17) 0.048(2) 0.050(2) -0.0013(17) -0.0052(15) 0.0074(16)
C19 0.0324(17) 0.061(2) 0.057(2) 0.0101(19) -0.0122(17) -0.0071(17)
C20 0.050(2) 0.051(2) 0.0323(17) 0.0097(15) -0.0067(15) -0.0057(18)
C21 0.0242(14) 0.0232(13) 0.0211(14) 0.0012(11) 0.0004(10) -0.0009(11)
C22 0.0226(12) 0.0247(13) 0.0248(13) 0.0067(12) -0.0004(10) -0.0014(12)
C23 0.0231(12) 0.0270(15) 0.0323(14) 0.0057(13) 0.0028(10) 0.0037(13)
C24 0.0274(13) 0.0300(14) 0.0228(14) 0.0018(12) 0.0047(11) -0.0031(12)
C25 0.0345(15) 0.0276(14) 0.0242(14) 0.0046(12) 0.0002(12) -0.0027(13)
C26 0.0285(14) 0.0222(13) 0.0250(14) 0.0020(11) -0.0040(11) 0.0022(12)
C27 0.0299(14) 0.0444(18) 0.0267(15) 0.0044(13) 0.0057(12) -0.0016(14)
C28 0.052(2) 0.053(2) 0.0335(18) 0.0077(15) 0.0150(15) -0.0025(17)
C29 0.052(2) 0.050(2) 0.046(2) -0.0102(17) 0.0173(17) -0.0004(17)
C30 0.0301(15) 0.085(3) 0.041(2) 0.008(2) 0.0094(13) 0.0062(19)
C31 0.0351(15) 0.0242(13) 0.0372(16) 0.0055(11) -0.0025(15) 0.0047(15)
C32 0.046(2) 0.045(2) 0.077(3) 0.0083(19) -0.024(2) 0.0134(18)
C33 0.077(3) 0.0342(17) 0.061(3) -0.0077(16) -0.012(2) 0.018(2)
C34 0.073(3) 0.053(2) 0.077(3) 0.035(2) 0.014(2) 0.021(2)
Si4 0.0294(5) 0.0483(6) 0.0310(5) 0.0077(4) 0.0036(4) -0.0106(4)
Si5 0.0306(5) 0.0266(4) 0.0377(6) -0.0020(4) -0.0008(4) -0.0005(4)
Si6 0.0239(4) 0.0365(5) 0.0311(5) 0.0009(4) -0.0039(4) 0.0007(4)

loop_
_atom_type_symbol
_atom_type_description
_atom_type_scat_dispersion_real
_atom_type_scat_dispersion_imag
_atom_type_scat_source
C C 0.0033 0.0016 'International Tables Vol C Tables 4.2.6.8 and 6.1.1.4'
H H 0 0 'International Tables Vol C Tables 4.2.6.8 and 6.1.1.4'
O O 0.0106 0.006 'International Tables Vol C Tables 4.2.6.8 and 6.1.1.4'
Si Si 0.0817 0.0704 'International Tables Vol C Tables 4.2.6.8 and 6.1.1.4'
Sn Sn -0.6537 1.4246 'International Tables Vol C Tables 4.2.6.8 and 6.1.1.4'

loop_
_geom_angle_atom_site_label_1
_geom_angle_atom_site_label_2
_geom_angle_atom_site_label_3
_geom_angle
_geom_angle_site_symmetry_1
_geom_angle_site_symmetry_3
O2 Sn O1 84.21(8) . .
O2 Sn C1 103.77(10) . .
O1 Sn C1 108.31(10) . .
O2 Sn C2 104.20(9) . .
O1 Sn C2 107.51(9) . .
C1 Sn C2 136.16(11) . .
C3 Si1 C5 106.0(2) . .
C3 Si1 C4 108.6(2) . .
C5 Si1 C4 102.74(18) . .
C3 Si1 C1 111.88(16) . .
C5 Si1 C1 117.05(18) . .
C4 Si1 C1 109.99(18) . .
C8 Si2 C6 105.3(2) . .
C8 Si2 C7 105.8(2) . .
C6 Si2 C7 107.9(2) . .
C8 Si2 C1 113.7(2) . .
C6 Si2 C1 111.59(16) . .
C7 Si2 C1 112.04(19) . .
C9 Si3 C10 102.89(18) . .
C9 Si3 C11 105.97(19) . .
C10 Si3 C11 109.63(19) . .
C9 Si3 C1 114.26(16) . .
C10 Si3 C1 114.96(18) . .
C11 Si3 C1 108.66(16) . .
C21 O1 Sn 109.92(16) . .
C22 O2 Sn 109.84(15) . .
Si2 C1 Si3 113.09(17) . .
Si2 C1 Si1 109.66(16) . .
Si3 C1 Si1 108.22(16) . .
Si2 C1 Sn 110.88(15) . .
Si3 C1 Sn 108.10(14) . .
Si1 C1 Sn 106.65(15) . .
Si5A C2 Si4A 112.6(5) . .
Si5A C2 Si4 136.7(4) . .
Si4A C2 Si4 37.3(3) . .
Si5A C2 Si6 69.6(4) . .
Si4A C2 Si6 136.3(4) . .
Si4 C2 Si6 109.73(14) . .
Si5A C2 Si5 40.9(4) . .
Si4A C2 Si5 76.7(4) . .
Si4 C2 Si5 111.51(14) . .
Si6 C2 Si5 108.95(14) . .
Si5A C2 Si6A 106.6(5) . .
Si4A C2 Si6A 110.0(5) . .
Si4 C2 Si6A 74.8(3) . .
Si6 C2 Si6A 38.9(3) . .
Si5 C2 Si6A 140.0(3) . .
Si5A C2 Sn 111.0(4) . .
Si4A C2 Sn 110.1(4) . .
Si4 C2 Sn 109.79(13) . .
Si6 C2 Sn 108.93(13) . .
Si5 C2 Sn 107.88(12) . .
Si6A C2 Sn 106.4(3) . .
C12 C11 Si3 118.4(3) . .
C11 C12 Si4A 110.6(4) . .
C11 C12 Si4 123.9(2) . .
Si4A C12 Si4 38.9(4) . .
Si4 C13 Si6A 71.3(3) . .
Si4 C14 Si4A 35.5(3) . .
Si5 C16 Si5A 38.9(3) . .
Si5A C17 Si5 42.4(4) . .
Si6A C18 Si6 42.3(4) . .
Si6 C19 Si6A 39.0(3) . .
Si6 C20 Si5A 65.3(3) . .
O1 C21 C26 123.0(2) . .
O1 C21 C22 117.2(2) . .
C26 C21 C22 119.8(2) . .
O2 C22 C23 119.4(2) . .
O2 C22 C21 118.8(2) . .
C23 C22 C21 121.8(2) . .
C22 C23 C24 119.8(3) . .
C25 C24 C23 117.6(3) . .
C25 C24 C27 123.0(3) . .
C23 C24 C27 119.4(3) . .
C24 C25 C26 124.6(3) . .
C25 C26 C21 116.4(3) . .
C25 C26 C31 120.6(3) . .
C21 C26 C31 123.0(3) . .
C28 C27 C30 107.7(3) . .
C28 C27 C24 112.4(3) . .
C30 C27 C24 110.7(2) . .
C28 C27 C29 109.1(3) . .
C30 C27 C29 109.1(3) . .
C24 C27 C29 107.8(3) . .
C32 C31 C33 109.1(3) . .
C32 C31 C34 108.5(3) . .
C33 C31 C34 106.9(3) . .
C32 C31 C26 110.0(2) . .
C33 C31 C26 111.0(3) . .
C34 C31 C26 111.4(3) . .
C12 Si4 C14 100.32(17) . .
C12 Si4 C13 109.94(19) . .
C14 Si4 C13 106.0(2) . .
C12 Si4 C2 115.37(15) . .
C14 Si4 C2 115.53(16) . .
C13 Si4 C2 109.05(17) . .
C17 Si5 C16 103.12(17) . .
C17 Si5 C15 106.2(2) . .
C16 Si5 C15 107.15(19) . .
C17 Si5 C2 117.53(14) . .
C16 Si5 C2 109.93(15) . .
C15 Si5 C2 112.06(17) . .
C20 Si6 C18 105.72(18) . .
C20 Si6 C19 106.17(17) . .
C18 Si6 C19 104.75(17) . .
C20 Si6 C2 112.70(15) . .
C18 Si6 C2 114.41(15) . .
C19 Si6 C2 112.37(15) . .
C18 Si6A C2 115.2(5) . .
C18 Si6A C19 103.4(5) . .
C2 Si6A C19 102.8(5) . .
C18 Si6A C13 121.1(6) . .
C2 Si6A C13 94.4(4) . .
C19 Si6A C13 118.8(5) . .
C17 Si5A C2 120.8(6) . .
C17 Si5A C16 95.1(5) . .
C2 Si5A C16 103.0(5) . .
C17 Si5A C20 110.9(6) . .
C2 Si5A C20 102.8(5) . .
C16 Si5A C20 125.7(6) . .
C12 Si4A C2 123.1(6) . .
C12 Si4A C14 98.4(6) . .
C2 Si4A C14 108.3(5) . .

loop_
_geom_bond_atom_site_label_1
_geom_bond_atom_site_label_2
_geom_bond_distance
_geom_bond_site_symmetry_2
Sn O2 2.0039(18) .
Sn O1 2.0262(18) .
Sn C1 2.198(3) .
Sn C2 2.207(3) .
Si1 C3 1.865(5) .
Si1 C5 1.871(4) .
Si1 C4 1.891(4) .
Si1 C1 1.938(3) .
Si2 C8 1.869(5) .
Si2 C6 1.871(5) .
Si2 C7 1.888(4) .
Si2 C1 1.910(4) .
Si3 C9 1.869(4) .
Si3 C10 1.878(4) .
Si3 C11 1.889(4) .
Si3 C1 1.913(3) .
O1 C21 1.381(3) .
O2 C22 1.380(3) .
C2 Si5A 1.893(12) .
C2 Si4A 1.895(11) .
C2 Si4 1.910(3) .
C2 Si6 1.923(3) .
C2 Si5 1.950(3) .
C2 Si6A 2.019(10) .
C11 C12 1.557(5) .
C12 Si4A 1.749(12) .
C12 Si4 1.882(4) .
C13 Si4 1.885(4) .
C13 Si6A 2.189(11) .
C14 Si4 1.884(4) .
C14 Si4A 2.062(11) .
C15 Si5 1.878(4) .
C16 Si5 1.876(4) .
C16 Si5A 2.106(12) .
C17 Si5A 1.857(12) .
C17 Si5 1.863(4) .
C18 Si6A 1.758(11) .
C18 Si6 1.875(4) .
C19 Si6 1.885(3) .
C19 Si6A 2.031(11) .
C20 Si6 1.871(4) .
C20 Si5A 2.143(12) .
C21 C26 1.406(4) .
C21 C22 1.406(4) .
C22 C23 1.381(4) .
C23 C24 1.401(4) .
C24 C25 1.384(4) .
C24 C27 1.532(4) .
C25 C26 1.403(4) .
C26 C31 1.539(4) .
C27 C28 1.526(4) .
C27 C30 1.527(4) .
C27 C29 1.534(5) .
C31 C32 1.511(5) .
C31 C33 1.521(5) .
C31 C34 1.528(5) .
